data_7100189
loop_
_publ_author_name
'Andrea Deak'
'Gabor Tarkanyi'

_publ_section_title
;
Solid-State and Melt Demethylation of the [Me3Sn(PhN2O2)]4 Tetramer into
Dimeric [Me2Sn(PhN2O2)2]2 : A Thermally Induced Methyl-Transfer
between Supramolecules
;
_journal_name_full 'Chemical Communications'
_journal_paper_doi 10.1039/b506728f
_journal_year 2005
_chemical_formula_moiety 'C28 H32 N8 O8 Sn2'
_chemical_formula_sum 'C28 H32 N8 O8 Sn2'
_chemical_formula_weight 846.00
_chemical_name_common Bis[dimethyl(cupferronato)tin(IV)]
_space_group_IT_number 2
_space_group_name_Hall '-P 1'
_space_group_name_H-M_alt 'P -1'
_symmetry_cell_setting triclinic
_symmetry_space_group_name_Hall '-P 1'
_symmetry_space_group_name_H-M 'P -1'
_cell_angle_alpha 64.31(2)
_cell_angle_beta 75.94(2)
_cell_angle_gamma 78.00(2)
_cell_formula_units_Z 1
_cell_length_a 9.408(3)
_cell_length_b 9.439(3)
_cell_length_c 10.739(2)
_cell_measurement_temperature 296(2)
_cell_volume 827.9(4)
_diffrn_ambient_temperature 296(2)
_exptl_crystal_density_diffrn 1.697
_cod_database_code 7100189

loop_
_symmetry_equiv_pos_as_xyz
'x, y, z'
'-x, -y, -z'

loop_
_atom_site_label
_atom_site_type_symbol
_atom_site_fract_x
_atom_site_fract_y
_atom_site_fract_z
_atom_site_U_iso_or_equiv
_atom_site_adp_type
_atom_site_occupancy
_atom_site_symmetry_multiplicity
_atom_site_calc_flag
_atom_site_refinement_flags
_atom_site_disorder_assembly
_atom_site_disorder_group
Sn1 Sn 0.11666(3) 0.68550(3) 0.44571(3) 0.05716(12) Uani 1 1 d . . .
C8 C -0.0739(6) 0.8375(7) 0.3808(7) 0.0882(16) Uani 1 1 d . . .
H8A H -0.0719 0.8617 0.2839 0.123 Uiso 1 1 calc R . .
H8B H -0.0769 0.9336 0.3921 0.123 Uiso 1 1 calc R . .
H8C H -0.1599 0.7866 0.4367 0.123 Uiso 1 1 calc R . .
C7 C 0.2985(5) 0.5166(8) 0.5029(7) 0.0893(16) Uani 1 1 d . . .
H7A H 0.2746 0.4141 0.5226 0.125 Uiso 1 1 calc R . .
H7B H 0.3233 0.5151 0.5851 0.125 Uiso 1 1 calc R . .
H7C H 0.3810 0.5430 0.4274 0.125 Uiso 1 1 calc R . .
O1B O 0.0624(4) 0.7042(5) 0.6542(3) 0.0846(11) Uani 1 1 d . . .
O2B O -0.0387(3) 0.4973(4) 0.6224(3) 0.0639(7) Uani 1 1 d . . .
N1B N -0.0465(4) 0.6298(4) 0.7440(3) 0.0550(7) Uani 1 1 d . . .
N2B N -0.1018(4) 0.5232(4) 0.7347(3) 0.0532(7) Uani 1 1 d . . .
C1B C -0.1038(5) 0.6690(4) 0.8639(4) 0.0531(8) Uani 1 1 d . . .
C2B C -0.2336(6) 0.6206(6) 0.9470(4) 0.0724(12) Uani 1 1 d . . .
H2B H -0.2868 0.5618 0.9279 0.094 Uiso 1 1 calc R . .
C3B C -0.2848(7) 0.6612(7) 1.0615(5) 0.0876(16) Uani 1 1 d . . .
H3B H -0.3738 0.6298 1.1192 0.114 Uiso 1 1 calc R . .
C4B C -0.2076(8) 0.7449(7) 1.0898(5) 0.0899(17) Uani 1 1 d . . .
H4B H -0.2431 0.7704 1.1672 0.117 Uiso 1 1 calc R . .
C5B C -0.0757(8) 0.7934(7) 1.0047(6) 0.0957(19) Uani 1 1 d . . .
H5B H -0.0216 0.8507 1.0246 0.124 Uiso 1 1 calc R . .
C6B C -0.0254(6) 0.7556(6) 0.8900(5) 0.0756(13) Uani 1 1 d . . .
H6B H 0.0621 0.7894 0.8305 0.098 Uiso 1 1 calc R . .
O1A O 0.2353(4) 0.8819(5) 0.4065(3) 0.0796(10) Uani 1 1 d . . .
O2A O 0.2402(5) 0.7805(5) 0.2213(3) 0.0890(12) Uani 1 1 d . . .
N1A N 0.3293(4) 0.9252(4) 0.2867(3) 0.0615(9) Uani 1 1 d . . .
N2A N 0.3342(5) 0.8769(5) 0.1912(4) 0.0760(11) Uani 1 1 d . . .
C1A C 0.4267(5) 1.0365(5) 0.2628(4) 0.0593(9) Uani 1 1 d . . .
C6A C 0.4109(6) 1.0981(6) 0.3604(5) 0.0787(14) Uani 1 1 d . . .
H6A H 0.3390 1.0669 0.4405 0.102 Uiso 1 1 calc R . .
C3A C 0.5022(8) 1.2069(8) 0.3396(7) 0.100(2) Uani 1 1 d . . .
H3A H 0.4897 1.2522 0.4037 0.130 Uiso 1 1 calc R . .
C4A C 0.6115(7) 1.2473(7) 0.2233(7) 0.0943(18) Uani 1 1 d . . .
H4A H 0.6736 1.3198 0.2090 0.123 Uiso 1 1 calc R . .
C5A C 0.6296(7) 1.1814(8) 0.1285(6) 0.0901(17) Uani 1 1 d . . .
H5A H 0.7042 1.2090 0.0504 0.117 Uiso 1 1 calc R . .
C2A C 0.5373(5) 1.0739(6) 0.1481(5) 0.0716(12) Uani 1 1 d . . .
H2A H 0.5503 1.0278 0.0846 0.093 Uiso 1 1 calc R . .

loop_
_atom_site_aniso_label
_atom_site_aniso_U_11
_atom_site_aniso_U_22
_atom_site_aniso_U_33
_atom_site_aniso_U_23
_atom_site_aniso_U_13
_atom_site_aniso_U_12
Sn1 0.05966(18) 0.0745(2) 0.04039(14) -0.02366(12) 0.00337(10) -0.02733(13)
C8 0.078(3) 0.074(3) 0.103(4) -0.026(3) -0.018(3) -0.008(3)
C7 0.052(2) 0.109(4) 0.110(5) -0.045(4) -0.016(3) -0.009(3)
O1B 0.095(2) 0.123(3) 0.0545(17) -0.0476(19) 0.0227(16) -0.066(2)
O2B 0.0707(18) 0.0852(19) 0.0451(14) -0.0337(14) 0.0088(12) -0.0339(15)
N1B 0.0609(18) 0.0678(19) 0.0355(14) -0.0187(13) 0.0009(12) -0.0219(15)
N2B 0.0578(17) 0.0633(18) 0.0397(14) -0.0204(14) -0.0015(13) -0.0188(14)
C1B 0.067(2) 0.0524(19) 0.0350(15) -0.0139(14) -0.0108(15) -0.0028(17)
C2B 0.083(3) 0.086(3) 0.046(2) -0.027(2) 0.005(2) -0.023(2)
C3B 0.099(4) 0.098(4) 0.053(3) -0.031(3) 0.013(2) -0.014(3)
C4B 0.137(5) 0.080(3) 0.051(2) -0.034(2) -0.002(3) -0.007(3)
C5B 0.150(6) 0.088(4) 0.067(3) -0.045(3) -0.009(3) -0.032(4)
C6B 0.100(4) 0.076(3) 0.057(2) -0.032(2) -0.002(2) -0.027(3)
O1A 0.098(2) 0.104(2) 0.0491(15) -0.0421(16) 0.0300(15) -0.061(2)
O2A 0.116(3) 0.119(3) 0.0497(17) -0.0439(19) 0.0200(17) -0.068(2)
N1A 0.073(2) 0.075(2) 0.0383(15) -0.0226(15) 0.0111(14) -0.0362(18)
N2A 0.097(3) 0.091(3) 0.0440(18) -0.0302(18) 0.0183(18) -0.049(2)
C1A 0.070(2) 0.062(2) 0.0401(17) -0.0150(16) 0.0060(16) -0.0282(19)
C6A 0.095(4) 0.079(3) 0.066(3) -0.038(2) 0.017(2) -0.036(3)
C3A 0.123(5) 0.097(4) 0.105(5) -0.062(4) 0.012(4) -0.052(4)
C4A 0.099(4) 0.092(4) 0.090(4) -0.031(3) 0.011(3) -0.052(3)
C5A 0.081(3) 0.112(4) 0.074(3) -0.036(3) 0.021(3) -0.050(3)
C2A 0.067(3) 0.092(3) 0.054(2) -0.030(2) 0.0105(19) -0.029(2)

loop_
_geom_bond_atom_site_label_1
_geom_bond_atom_site_label_2
_geom_bond_distance
_geom_bond_site_symmetry_2
_geom_bond_publ_flag
Sn1 C7 2.091(6) . ?
Sn1 C8 2.105(6) . ?
Sn1 O1A 2.194(3) . ?
Sn1 O1B 2.248(3) . ?
Sn1 O2A 2.272(3) . ?
Sn1 O2B 2.388(3) . ?
Sn1 O2B 2.435(3) 2_566 ?
C8 H8A 0.9600 . ?
C8 H8B 0.9600 . ?
C8 H8C 0.9600 . ?
C7 H7A 0.9600 . ?
C7 H7B 0.9600 . ?
C7 H7C 0.9600 . ?
O1B N1B 1.305(4) . ?
O2B N2B 1.309(4) . ?
O2B Sn1 2.435(3) 2_566 ?
N1B N2B 1.274(5) . ?
N1B C1B 1.442(5) . ?
C1B C6B 1.356(6) . ?
C1B C2B 1.359(6) . ?
C2B C3B 1.391(7) . ?
C2B H2B 0.9300 . ?
C3B C4B 1.341(9) . ?
C3B H3B 0.9300 . ?
C4B C5B 1.381(9) . ?
C4B H4B 0.9300 . ?
C5B C6B 1.377(7) . ?
C5B H5B 0.9300 . ?
C6B H6B 0.9300 . ?
O1A N1A 1.321(4) . ?
O2A N2A 1.286(5) . ?
N1A N2A 1.279(5) . ?
N1A C1A 1.435(5) . ?
C1A C6A 1.370(6) . ?
C1A C2A 1.370(5) . ?
C6A C3A 1.385(7) . ?
C6A H6A 0.9300 . ?
C3A C4A 1.374(8) . ?
C3A H3A 0.9300 . ?
C4A C5A 1.370(9) . ?
C4A H4A 0.9300 . ?
C5A C2A 1.385(7) . ?
C5A H5A 0.9300 . ?
C2A H2A 0.9300 . ?
